data_7117679
loop_
_publ_author_name
'Santosh J. Gharpure'
'V. Prasath'
'Vinod Kumar'

_publ_section_title
;
 Stereoselective synthesis of 2,3-disubstituted indoline, pyrrolidine and
 cyclic ether-fused 1,2-dihydroquinoline derivatives using alkyne iminium
 ion cyclization of vinylogous carbamates: switch of regioselectivity
 using an internal hydroxy group as a nucleophile
;
_journal_name_full Chem.Commun.
_journal_page_first 13623
_journal_paper_doi 10.1039/C5cc05292K
_journal_volume 51
_journal_year 2015
_chemical_formula_moiety 'C28 H26 F3 N O7 S2'
_chemical_formula_sum 'C28 H26 F3 N O7 S2'
_chemical_formula_weight 609.63
_space_group_IT_number 14
_symmetry_cell_setting monoclinic
_symmetry_Int_Tables_number 14
_symmetry_space_group_name_Hall '-P 2yn'
_symmetry_space_group_name_H-M 'P 1 21/n 1'
_atom_sites_solution_hydrogens geom
_atom_sites_solution_primary direct
_atom_sites_solution_secondary difmap
_audit_update_record
;
2015-06-25 deposited with the CCDC.
2015-07-20 downloaded from the CCDC.
;
_cell_angle_alpha 90.0000
_cell_angle_beta 103.962(9)
_cell_angle_gamma 90.0000
_cell_formula_units_Z 4
_cell_length_a 10.689(5)
_cell_length_b 16.049(6)
_cell_length_c 16.697(7)
_cell_measurement_reflns_used 2277
_cell_measurement_temperature 100
_cell_measurement_theta_max 68.50
_cell_measurement_theta_min 6.70
_cell_volume 2780(2)
_computing_cell_refinement 'CrystalClear-SM Expert 2.1 b28'
_computing_data_collection 'CrystalClear-SM Expert 2.1 b28 (Rigaku, 2013)'
_computing_data_reduction 'CrystalClear-SM Expert 2.1 b28'
_computing_molecular_graphics 'CrystalStructure 4.0'
_computing_publication_material 'CrystalStructure 4.0 (Rigaku, 2010)'
_computing_structure_refinement 'SHELXL97 (Sheldrick, 2008)'
_computing_structure_solution 'SHELXS97 (Sheldrick, 2008)'
_diffrn_ambient_temperature 100
_diffrn_detector_area_resol_mean 7.111
_diffrn_measured_fraction_theta_full 0.973
_diffrn_measured_fraction_theta_max 0.973
_diffrn_measurement_device_type 'Rigaku Saturn724'
_diffrn_measurement_method \w
_diffrn_radiation_type 'Cu K\a'
_diffrn_radiation_wavelength 1.54190
_diffrn_reflns_av_R_equivalents 0.0600
_diffrn_reflns_limit_h_max 12
_diffrn_reflns_limit_h_min -12
_diffrn_reflns_limit_k_max 19
_diffrn_reflns_limit_k_min -19
_diffrn_reflns_limit_l_max 19
_diffrn_reflns_limit_l_min -20
_diffrn_reflns_number 21788
_diffrn_reflns_theta_full 68.51
_diffrn_reflns_theta_max 68.51
_diffrn_standards_interval_count .
_diffrn_standards_number 0
_exptl_absorpt_coefficient_mu 2.342
_exptl_absorpt_correction_T_max 0.656
_exptl_absorpt_correction_T_min 0.461
_exptl_absorpt_correction_type numerical
_exptl_absorpt_process_details 'NUMABS (Rigaku, 1999)'
_exptl_crystal_colour colorless
_exptl_crystal_density_diffrn 1.457
_exptl_crystal_density_method 'not measured'
_exptl_crystal_description prism
_exptl_crystal_F_000 1264.00
_exptl_crystal_size_max 0.310
_exptl_crystal_size_mid 0.270
_exptl_crystal_size_min 0.180
_refine_diff_density_max 0.390
_refine_diff_density_min -0.360
_refine_ls_extinction_method none
_refine_ls_goodness_of_fit_ref 1.078
_refine_ls_hydrogen_treatment constr
_refine_ls_number_parameters 370
_refine_ls_number_reflns 4989
_refine_ls_number_restraints 0
_refine_ls_R_factor_gt 0.0358
_refine_ls_shift/su_max 0.001
_refine_ls_structure_factor_coef Fsqd
_refine_ls_weighting_details 'w = 1/[\s^2^(Fo^2^)+(0.0584P)^2^+0.2984P] where P=(Fo^2^+2Fc^2^)/3'
_refine_ls_weighting_scheme calc
_refine_ls_wR_factor_ref 0.1013
_reflns_number_gt 4440
_reflns_number_total 4989
_reflns_threshold_expression F^2^>2.0\s(F^2^)
_cod_data_source_file c5cc05292k2.cif
_cod_data_source_block SJG-VPS-OTF-CYS-1
_cod_database_code 7117679

loop_
_symmetry_equiv_pos_site_id
_symmetry_equiv_pos_as_xyz
1 +X,+Y,+Z
2 1/2-X,1/2+Y,1/2-Z
3 -X,-Y,-Z
4 1/2+X,1/2-Y,1/2+Z

loop_
_atom_site_label
_atom_site_type_symbol
_atom_site_fract_x
_atom_site_fract_y
_atom_site_fract_z
_atom_site_U_iso_or_equiv
_atom_site_adp_type
_atom_site_occupancy
_atom_site_symmetry_multiplicity
_atom_site_calc_flag
_atom_site_refinement_flags
_atom_site_disorder_assembly
_atom_site_disorder_group
S1 S 0.31823(4) 0.30607(3) 0.18752(3) 0.02054(13) Uani 1.0 4 d . . .
S2 S -0.12063(4) 0.35885(3) 0.28577(3) 0.02041(13) Uani 1.0 4 d . . .
F1 F 0.54592(10) 0.25095(7) 0.19227(7) 0.0331(3) Uani 1.0 4 d . . .
F2 F 0.43108(11) 0.27416(8) 0.06903(7) 0.0347(3) Uani 1.0 4 d . . .
F3 F 0.51388(11) 0.37690(7) 0.14694(8) 0.0357(3) Uani 1.0 4 d . . .
O1 O 0.34583(14) 0.35783(9) 0.25831(8) 0.0335(4) Uani 1.0 4 d . . .
O2 O 0.27810(13) 0.22232(8) 0.19018(9) 0.0342(4) Uani 1.0 4 d . . .
O3 O 0.21979(11) 0.34946(7) 0.11352(7) 0.0187(3) Uani 1.0 4 d . . .
O4 O -0.24012(13) 0.38486(8) 0.30216(8) 0.0280(3) Uani 1.0 4 d . . .
O5 O -0.08396(12) 0.27257(7) 0.29229(8) 0.0251(3) Uani 1.0 4 d . . .
O6 O -0.28010(13) 0.23263(8) 0.06823(9) 0.0328(4) Uani 1.0 4 d . . .
O7 O -0.08632(12) 0.17197(7) 0.11341(8) 0.0238(3) Uani 1.0 4 d . . .
N1 N -0.12801(14) 0.38559(8) 0.18819(9) 0.0183(3) Uani 1.0 4 d . . .
C1 C 0.27049(17) 0.56808(11) 0.16615(11) 0.0217(4) Uani 1.0 4 d . . .
C2 C 0.34607(17) 0.63504(11) 0.15336(11) 0.0233(4) Uani 1.0 4 d . . .
C3 C 0.40137(17) 0.63599(11) 0.08644(11) 0.0233(4) Uani 1.0 4 d . . .
C4 C 0.38272(17) 0.56878(11) 0.03224(11) 0.0228(4) Uani 1.0 4 d . . .
C5 C 0.30830(16) 0.50156(10) 0.04455(10) 0.0196(4) Uani 1.0 4 d . . .
C6 C 0.25021(15) 0.50099(10) 0.11130(10) 0.0175(4) Uani 1.0 4 d . . .
C7 C 0.16806(16) 0.43136(10) 0.12346(10) 0.0170(4) Uani 1.0 4 d . . .
C8 C 0.04950(16) 0.43131(10) 0.13681(10) 0.0169(4) Uani 1.0 4 d . . .
C9 C -0.03732(16) 0.50197(10) 0.13897(10) 0.0168(4) Uani 1.0 4 d . . .
C10 C -0.03497(17) 0.58505(10) 0.11529(10) 0.0183(4) Uani 1.0 4 d . . .
C11 C -0.13280(17) 0.63922(10) 0.12409(10) 0.0193(4) Uani 1.0 4 d . . .
C12 C -0.13048(19) 0.72903(10) 0.09833(11) 0.0240(4) Uani 1.0 4 d . . .
C13 C -0.23434(17) 0.60845(10) 0.15537(10) 0.0198(4) Uani 1.0 4 d . . .
C14 C -0.24055(16) 0.52507(11) 0.17711(10) 0.0196(4) Uani 1.0 4 d . . .
C15 C -0.14084(16) 0.47317(10) 0.16893(10) 0.0171(4) Uani 1.0 4 d . . .
C16 C -0.02335(16) 0.35350(10) 0.15082(10) 0.0175(4) Uani 1.0 4 d . . .
C17 C -0.08660(17) 0.31055(10) 0.06876(11) 0.0202(4) Uani 1.0 4 d . . .
C18 C -0.16475(17) 0.23545(11) 0.08225(11) 0.0211(4) Uani 1.0 4 d . . .
C19 C -0.15101(19) 0.09787(11) 0.13344(12) 0.0262(4) Uani 1.0 4 d . . .
C20 C -0.0497(3) 0.03358(12) 0.16518(14) 0.0375(5) Uani 1.0 4 d . . .
C21 C 0.00314(18) 0.41962(11) 0.34657(10) 0.0214(4) Uani 1.0 4 d . . .
C22 C -0.0264(2) 0.49781(12) 0.37344(11) 0.0320(5) Uani 1.0 4 d . . .
C23 C 0.0722(3) 0.54833(12) 0.41614(12) 0.0363(5) Uani 1.0 4 d . . .
C24 C 0.2002(3) 0.52346(12) 0.43201(11) 0.0311(5) Uani 1.0 4 d . . .
C25 C 0.3056(3) 0.57995(13) 0.47733(13) 0.0430(6) Uani 1.0 4 d . . .
C26 C 0.2279(2) 0.44477(12) 0.40544(11) 0.0289(5) Uani 1.0 4 d . . .
C27 C 0.13045(18) 0.39276(11) 0.36302(11) 0.0250(4) Uani 1.0 4 d . . .
C28 C 0.46257(17) 0.30192(11) 0.14595(11) 0.0235(4) Uani 1.0 4 d . . .
H1 H 0.2327 0.5680 0.2122 0.0260 Uiso 1.0 4 calc R . .
H2 H 0.3599 0.6805 0.1909 0.0280 Uiso 1.0 4 calc R . .
H3 H 0.4518 0.6823 0.0776 0.0279 Uiso 1.0 4 calc R . .
H4 H 0.4212 0.5690 -0.0134 0.0274 Uiso 1.0 4 calc R . .
H5 H 0.2966 0.4557 0.0076 0.0235 Uiso 1.0 4 calc R . .
H10 H 0.0334 0.6049 0.0931 0.0220 Uiso 1.0 4 calc R . .
H12A H -0.0410 0.7481 0.1082 0.0288 Uiso 1.0 4 calc R . .
H12B H -0.1766 0.7632 0.1306 0.0288 Uiso 1.0 4 calc R . .
H12C H -0.1724 0.7343 0.0395 0.0288 Uiso 1.0 4 calc R . .
H13 H -0.3005 0.6454 0.1619 0.0237 Uiso 1.0 4 calc R . .
H14 H -0.3108 0.5045 0.1969 0.0235 Uiso 1.0 4 calc R . .
H16 H 0.0344 0.3141 0.1892 0.0210 Uiso 1.0 4 calc R . .
H17A H -0.1435 0.3507 0.0321 0.0242 Uiso 1.0 4 calc R . .
H17B H -0.0189 0.2928 0.0411 0.0242 Uiso 1.0 4 calc R . .
H19A H -0.2133 0.0769 0.0837 0.0314 Uiso 1.0 4 calc R . .
H19B H -0.1985 0.1110 0.1760 0.0314 Uiso 1.0 4 calc R . .
H20A H -0.0009 0.0228 0.1235 0.0450 Uiso 1.0 4 calc R . .
H20B H -0.0908 -0.0181 0.1769 0.0450 Uiso 1.0 4 calc R . .
H20C H 0.0089 0.0539 0.2159 0.0450 Uiso 1.0 4 calc R . .
H22 H -0.1133 0.5162 0.3625 0.0384 Uiso 1.0 4 calc R . .
H23 H 0.0518 0.6013 0.4350 0.0436 Uiso 1.0 4 calc R . .
H25A H 0.2839 0.6008 0.5275 0.0516 Uiso 1.0 4 calc R . .
H25B H 0.3149 0.6270 0.4418 0.0516 Uiso 1.0 4 calc R . .
H25C H 0.3869 0.5489 0.4923 0.0516 Uiso 1.0 4 calc R . .
H26 H 0.3148 0.4264 0.4165 0.0347 Uiso 1.0 4 calc R . .
H27 H 0.1506 0.3392 0.3454 0.0300 Uiso 1.0 4 calc R . .

loop_
_atom_site_aniso_label
_atom_site_aniso_U_11
_atom_site_aniso_U_22
_atom_site_aniso_U_33
_atom_site_aniso_U_12
_atom_site_aniso_U_13
_atom_site_aniso_U_23
S1 0.0200(3) 0.0208(3) 0.0235(3) 0.00406(16) 0.01039(18) 0.00414(16)
S2 0.0210(3) 0.0196(3) 0.0236(3) 0.00164(16) 0.01120(18) 0.00628(16)
F1 0.0231(6) 0.0397(7) 0.0369(7) 0.0130(5) 0.0080(5) 0.0106(5)
F2 0.0287(7) 0.0517(8) 0.0266(6) 0.0105(6) 0.0121(5) -0.0028(5)
F3 0.0220(6) 0.0349(7) 0.0501(8) -0.0047(5) 0.0085(6) 0.0117(6)
O1 0.0373(9) 0.0407(8) 0.0223(7) 0.0152(7) 0.0066(7) -0.0013(6)
O2 0.0317(8) 0.0230(7) 0.0524(9) 0.0019(6) 0.0187(7) 0.0130(6)
O3 0.0163(6) 0.0160(6) 0.0241(6) 0.0023(5) 0.0057(5) -0.0013(5)
O4 0.0257(7) 0.0308(7) 0.0328(7) 0.0045(6) 0.0175(6) 0.0104(6)
O5 0.0269(7) 0.0181(6) 0.0323(7) 0.0007(5) 0.0113(6) 0.0074(5)
O6 0.0186(8) 0.0319(8) 0.0485(9) -0.0043(6) 0.0095(7) 0.0017(7)
O7 0.0220(7) 0.0186(6) 0.0317(7) -0.0043(5) 0.0080(6) 0.0027(5)
N1 0.0178(8) 0.0171(7) 0.0222(8) 0.0014(6) 0.0094(6) 0.0028(6)
C1 0.0181(9) 0.0240(9) 0.0237(9) -0.0023(7) 0.0067(8) -0.0028(7)
C2 0.0215(10) 0.0199(9) 0.0278(9) -0.0030(7) 0.0046(8) -0.0039(7)
C3 0.0164(9) 0.0229(9) 0.0295(10) -0.0014(7) 0.0037(8) 0.0052(7)
C4 0.0193(9) 0.0270(9) 0.0236(9) 0.0000(7) 0.0081(8) 0.0037(7)
C5 0.0186(9) 0.0193(8) 0.0213(9) 0.0010(7) 0.0056(8) -0.0011(7)
C6 0.0132(8) 0.0174(8) 0.0216(9) 0.0022(6) 0.0038(7) 0.0018(7)
C7 0.0188(9) 0.0137(8) 0.0188(8) 0.0021(7) 0.0053(7) -0.0001(6)
C8 0.0180(9) 0.0153(8) 0.0180(8) -0.0000(7) 0.0052(7) 0.0006(7)
C9 0.0161(9) 0.0179(8) 0.0167(8) 0.0009(7) 0.0044(7) 0.0006(7)
C10 0.0193(9) 0.0183(8) 0.0183(8) -0.0013(7) 0.0066(7) 0.0013(7)
C11 0.0226(10) 0.0179(8) 0.0171(8) 0.0008(7) 0.0045(7) -0.0013(7)
C12 0.0311(11) 0.0172(9) 0.0253(9) 0.0057(7) 0.0098(8) 0.0016(7)
C13 0.0216(10) 0.0205(9) 0.0178(8) 0.0040(7) 0.0060(8) -0.0014(7)
C14 0.0179(9) 0.0229(9) 0.0192(8) 0.0021(7) 0.0071(7) 0.0006(7)
C15 0.0173(9) 0.0173(8) 0.0169(8) 0.0011(7) 0.0047(7) 0.0014(7)
C16 0.0154(9) 0.0175(8) 0.0213(8) 0.0013(6) 0.0078(7) 0.0016(7)
C17 0.0196(9) 0.0189(9) 0.0234(9) -0.0015(7) 0.0081(8) 0.0003(7)
C18 0.0229(10) 0.0198(9) 0.0221(9) -0.0012(7) 0.0087(8) -0.0037(7)
C19 0.0316(11) 0.0220(9) 0.0273(10) -0.0108(8) 0.0117(9) -0.0017(8)
C20 0.0393(13) 0.0246(10) 0.0448(13) -0.0070(9) 0.0028(10) 0.0061(9)
C21 0.0296(10) 0.0196(9) 0.0168(8) 0.0035(7) 0.0092(8) 0.0046(7)
C22 0.0411(12) 0.0291(10) 0.0264(10) 0.0132(9) 0.0093(9) -0.0010(8)
C23 0.0592(15) 0.0217(10) 0.0267(10) 0.0081(10) 0.0078(10) -0.0055(8)
C24 0.0475(13) 0.0250(10) 0.0199(9) -0.0040(9) 0.0064(9) 0.0009(8)
C25 0.0652(17) 0.0292(11) 0.0302(11) -0.0105(11) 0.0029(11) -0.0036(9)
C26 0.0328(11) 0.0289(10) 0.0249(9) -0.0002(8) 0.0069(9) -0.0027(8)
C27 0.0302(11) 0.0203(9) 0.0254(9) 0.0014(8) 0.0087(8) -0.0019(7)
C28 0.0181(9) 0.0276(10) 0.0258(9) 0.0031(7) 0.0073(8) 0.0044(8)

loop_
_atom_type_symbol
_atom_type_description
_atom_type_scat_dispersion_real
_atom_type_scat_dispersion_imag
_atom_type_scat_source
C C 0.0181 0.0091
;
International Tables for Crystallography
(1992, Vol. C, Tables 4.2.6.8 and 6.1.1.4)
;
H H 0.0000 0.0000
;
International Tables for Crystallography
(1992, Vol. C, Table 6.1.1.4)
;
F F 0.0727 0.0534
;
International Tables for Crystallography
(1992, Vol. C, Tables 4.2.6.8 and 6.1.1.4)
;
N N 0.0311 0.0180
;
International Tables for Crystallography
(1992, Vol. C, Tables 4.2.6.8 and 6.1.1.4)
;
O O 0.0492 0.0322
;
International Tables for Crystallography
(1992, Vol. C, Tables 4.2.6.8 and 6.1.1.4)
;
S S 0.3331 0.5567
;
International Tables for Crystallography
(1992, Vol. C, Tables 4.2.6.8 and 6.1.1.4)
;

loop_
_geom_angle_atom_site_label_1
_geom_angle_atom_site_label_2
_geom_angle_atom_site_label_3
_geom_angle
_geom_angle_publ_flag
_geom_angle_site_symmetry_1
_geom_angle_site_symmetry_2
_geom_angle_site_symmetry_3
O1 S1 O2 122.32(10) yes . . .
O1 S1 O3 111.09(8) yes . . .
O1 S1 C28 108.14(9) yes . . .
O2 S1 O3 107.09(8) yes . . .
O2 S1 C28 105.41(9) yes . . .
O3 S1 C28 100.49(8) yes . . .
O4 S2 O5 120.43(9) yes . . .
O4 S2 N1 106.12(8) yes . . .
O4 S2 C21 108.06(9) yes . . .
O5 S2 N1 105.65(8) yes . . .
O5 S2 C21 109.75(8) yes . . .
N1 S2 C21 105.86(9) yes . . .
S1 O3 C7 120.70(10) yes . . .
C18 O7 C19 115.00(15) yes . . .
S2 N1 C15 116.64(12) yes . . .
S2 N1 C16 117.03(11) yes . . .
C15 N1 C16 106.43(14) yes . . .
C2 C1 C6 119.93(18) yes . . .
C1 C2 C3 120.60(17) yes . . .
C2 C3 C4 119.63(18) yes . . .
C3 C4 C5 120.32(19) yes . . .
C4 C5 C6 120.27(16) yes . . .
C1 C6 C5 119.24(16) yes . . .
C1 C6 C7 120.04(17) yes . . .
C5 C6 C7 120.72(15) yes . . .
O3 C7 C6 114.67(15) yes . . .
O3 C7 C8 114.88(15) yes . . .
C6 C7 C8 130.28(16) yes . . .
C7 C8 C9 129.17(16) yes . . .
C7 C8 C16 124.55(16) yes . . .
C9 C8 C16 106.26(15) yes . . .
C8 C9 C10 132.55(18) yes . . .
C8 C9 C15 108.19(15) yes . . .
C10 C9 C15 119.21(16) yes . . .
C9 C10 C11 120.10(18) yes . . .
C10 C11 C12 120.14(18) yes . . .
C10 C11 C13 119.14(16) yes . . .
C12 C11 C13 120.71(17) yes . . .
C11 C13 C14 121.68(17) yes . . .
C13 C14 C15 117.78(17) yes . . .
N1 C15 C9 111.18(15) yes . . .
N1 C15 C14 126.77(17) yes . . .
C9 C15 C14 122.05(16) yes . . .
N1 C16 C8 104.10(14) yes . . .
N1 C16 C17 108.27(14) yes . . .
C8 C16 C17 111.28(15) yes . . .
C16 C17 C18 111.36(16) yes . . .
O6 C18 O7 124.32(17) yes . . .
O6 C18 C17 125.40(16) yes . . .
O7 C18 C17 110.28(15) yes . . .
O7 C19 C20 107.55(17) yes . . .
S2 C21 C22 119.25(15) yes . . .
S2 C21 C27 120.46(14) yes . . .
C22 C21 C27 120.14(17) yes . . .
C21 C22 C23 119.4(2) yes . . .
C22 C23 C24 121.52(19) yes . . .
C23 C24 C25 120.55(19) yes . . .
C23 C24 C26 118.35(18) yes . . .
C25 C24 C26 121.1(2) yes . . .
C24 C26 C27 121.1(2) yes . . .
C21 C27 C26 119.49(18) yes . . .
S1 C28 F1 108.16(14) yes . . .
S1 C28 F2 109.77(12) yes . . .
S1 C28 F3 110.23(13) yes . . .
F1 C28 F2 109.81(16) yes . . .
F1 C28 F3 109.82(14) yes . . .
F2 C28 F3 109.05(16) yes . . .

loop_
_geom_bond_atom_site_label_1
_geom_bond_atom_site_label_2
_geom_bond_distance
_geom_bond_publ_flag
_geom_bond_site_symmetry_1
_geom_bond_site_symmetry_2
S1 O1 1.4163(15) yes . .
S1 O2 1.4148(15) yes . .
S1 O3 1.5784(12) yes . .
S1 C28 1.839(3) yes . .
S2 O4 1.4315(17) yes . .
S2 O5 1.4361(14) yes . .
S2 N1 1.6682(18) yes . .
S2 C21 1.7561(18) yes . .
F1 C28 1.315(2) yes . .
F2 C28 1.324(3) yes . .
F3 C28 1.321(3) yes . .
O3 C7 1.451(2) yes . .
O6 C18 1.199(3) yes . .
O7 C18 1.342(2) yes . .
O7 C19 1.455(3) yes . .
N1 C15 1.441(3) yes . .
N1 C16 1.498(3) yes . .
C1 C2 1.392(3) yes . .
C1 C6 1.396(3) yes . .
C2 C3 1.385(3) yes . .
C3 C4 1.391(3) yes . .
C4 C5 1.385(3) yes . .
C5 C6 1.401(3) yes . .
C6 C7 1.465(3) yes . .
C7 C8 1.339(3) yes . .
C8 C9 1.471(3) yes . .
C8 C16 1.519(3) yes . .
C9 C10 1.393(3) yes . .
C9 C15 1.398(3) yes . .
C10 C11 1.395(3) yes . .
C11 C12 1.506(3) yes . .
C11 C13 1.403(3) yes . .
C13 C14 1.392(3) yes . .
C14 C15 1.385(3) yes . .
C16 C17 1.537(3) yes . .
C17 C18 1.514(3) yes . .
C19 C20 1.497(3) yes . .
C21 C22 1.394(3) yes . .
C21 C27 1.390(3) yes . .
C22 C23 1.383(3) yes . .
C23 C24 1.388(4) yes . .
C24 C25 1.501(3) yes . .
C24 C26 1.394(3) yes . .
C26 C27 1.388(3) yes . .
